data_7716924
loop_
_publ_author_name
'Wu, Ling-Jo'
'Kottalanka, Ravi Kumar'
'Chu, Yu-Ting'
'Lin, Zheng-Ian'
'Chang, Chun-Juei'
'Ding, Shangwu'
'Chen, Hsuan-Ying'
'Wu, Kuo-Hui'
'Chen, Chih-Kuang'

_publ_section_title
;
 A comparative study of titanium complexes bearing
 2-(arylideneamino)phenolates and 2-((arylimino)methyl)phenolates as
 catalysts for ring-opening polymerization of &#x3b5;-caprolactone and
 L-lactide.
;
_journal_issue 37
_journal_name_full 'Dalton transactions (Cambridge, England : 2003)'
_journal_page_first 15660
_journal_page_last 15673
_journal_paper_doi 10.1039/d4dt02282c
_journal_volume 53
_journal_year 2024
_chemical_formula_moiety '2(C32 H34 N2 O4 Ti)'
_chemical_formula_sum 'C64 H68 N4 O8 Ti2'
_chemical_formula_weight 1117.02
_space_group_crystal_system monoclinic
_space_group_IT_number 14
_space_group_name_Hall '-P 2ybc'
_space_group_name_H-M_alt 'P 1 21/c 1'
_atom_sites_solution_hydrogens geom
_audit_creation_date 2023-05-22
_audit_creation_method
;
Olex2 1.5
(compiled 2023.03.06 svn.rbb2c1857 for OlexSys, GUI svn.r6748)
;
_audit_update_record
;
2023-05-23 deposited with the CCDC.	2024-08-23 downloaded from the CCDC.
;
_cell_angle_alpha 90
_cell_angle_beta 101.516(2)
_cell_angle_gamma 90
_cell_formula_units_Z 4
_cell_length_a 12.1742(3)
_cell_length_b 16.9814(4)
_cell_length_c 27.9303(5)
_cell_measurement_reflns_used 23155
_cell_measurement_temperature 113(2)
_cell_measurement_theta_max 26.9310
_cell_measurement_theta_min 1.7400
_cell_volume 5657.9(2)
_computing_cell_refinement 'CrysAlisPro 1.171.41.56a (Rigaku OD, 2020)'
_computing_data_collection 'CrysAlisPro 1.171.41.56a (Rigaku OD, 2020)'
_computing_data_reduction 'CrysAlisPro 1.171.41.56a (Rigaku OD, 2020)'
_computing_molecular_graphics 'Olex2 1.5 (Dolomanov et al., 2009)'
_computing_publication_material 'Olex2 1.5 (Dolomanov et al., 2009)'
_computing_structure_refinement 'SHELXL 2018/3 (Sheldrick, 2015)'
_computing_structure_solution 'SHELXT 2018/2 (Sheldrick, 2018)'
_diffrn_ambient_temperature 113(2)
_diffrn_detector_area_resol_mean 10.0000
_diffrn_measured_fraction_theta_full 0.995
_diffrn_measured_fraction_theta_max 0.995
_diffrn_measurement_details
;
List of Runs (angles in degrees, time in seconds):

  # Type    Start    End  Width  t~exp~   \w     \q     \k     \f   Frames
#--------------------------------------------------------------------------
  1  \w    -15.00 100.00   0.50   62.29    --   10.60  77.00 -90.00  230
  2  \w    -15.00 100.00   0.50   62.29    --   10.60  77.00 150.00  230
  3  \w    -79.00  38.00   0.50   62.29    --   10.60 -82.00-120.00  234
  4  \w     -6.00  91.00   0.50   62.29    --   10.60  77.00  60.00  194
  5  \w    -46.00  36.00   0.50   62.29    --   10.60 -77.00 150.00  164
  6  \w    -36.00  79.00   0.50   62.29    --  -10.90  77.00  90.00  230
  7  \w    -19.00  20.00   0.50   62.29    --  -10.90  77.00  30.00   78
;
_diffrn_measurement_device 'four-circle diffractometer'
_diffrn_measurement_device_type 'XtaLAB Pro II AFC12 (RINC): Kappa single'
_diffrn_measurement_method '\w scans'
_diffrn_radiation_type MoK\a
_diffrn_radiation_wavelength 0.71073
_diffrn_reflns_av_R_equivalents 0.0568
_diffrn_reflns_av_unetI/netI 0.0451
_diffrn_reflns_Laue_measured_fraction_full 0.995
_diffrn_reflns_Laue_measured_fraction_max 0.995
_diffrn_reflns_limit_h_max 14
_diffrn_reflns_limit_h_min -14
_diffrn_reflns_limit_k_max 20
_diffrn_reflns_limit_k_min -19
_diffrn_reflns_limit_l_max 32
_diffrn_reflns_limit_l_min -33
_diffrn_reflns_number 60053
_diffrn_reflns_point_group_measured_fraction_full 0.995
_diffrn_reflns_point_group_measured_fraction_max 0.995
_diffrn_reflns_theta_full 24.999
_diffrn_reflns_theta_max 24.999
_diffrn_reflns_theta_min 1.911
_exptl_absorpt_coefficient_mu 0.342
_exptl_absorpt_correction_T_max 1.00000
_exptl_absorpt_correction_T_min 0.33535
_exptl_absorpt_correction_type multi-scan
_exptl_absorpt_process_details
;
CrysAlisPro 1.171.41.56a (Rigaku Oxford Diffraction, 2020)
Empirical absorption correction using spherical harmonics,
 implemented in SCALE3 ABSPACK scaling algorithm.
;
_exptl_crystal_colour 'clear light yellow'
_exptl_crystal_colour_lustre clear
_exptl_crystal_colour_modifier light
_exptl_crystal_colour_primary yellow
_exptl_crystal_density_diffrn 1.311
_exptl_crystal_description block
_exptl_crystal_F_000 2352
_exptl_crystal_size_max 0.4
_exptl_crystal_size_mid 0.1
_exptl_crystal_size_min 0.1
_refine_diff_density_max 0.607
_refine_diff_density_min -0.558
_refine_diff_density_rms 0.068
_refine_ls_extinction_method none
_refine_ls_goodness_of_fit_ref 1.066
_refine_ls_hydrogen_treatment constr
_refine_ls_matrix_type full
_refine_ls_number_parameters 741
_refine_ls_number_reflns 9916
_refine_ls_number_restraints 2364
_refine_ls_restrained_S_all 0.984
_refine_ls_R_factor_all 0.0709
_refine_ls_R_factor_gt 0.0549
_refine_ls_shift/su_max 0.002
_refine_ls_shift/su_mean 0.000
_refine_ls_structure_factor_coef Fsqd
_refine_ls_weighting_details 'w=1/[\s^2^(Fo^2^)+(0.0561P)^2^+8.3723P] where P=(Fo^2^+2Fc^2^)/3'
_refine_ls_weighting_scheme calc
_refine_ls_wR_factor_gt 0.1364
_refine_ls_wR_factor_ref 0.1431
_reflns_Friedel_coverage 0.000
_reflns_number_gt 7877
_reflns_number_total 9916
_reflns_threshold_expression 'I > 2\s(I)'
_cod_data_source_file d4dt02282c2.cif
_cod_data_source_block k11004-hyc-d
_cod_depositor_comments 'Adding full bibliography for 7716924--7716925.cif.'
_cod_database_code 7716924
_shelx_shelxl_version_number 2018/3
_shelx_space_group_comment
;
The symmetry employed for this shelxl refinement is uniquely defined
by the following loop, which should always be used as a source of
symmetry information in preference to the above space-group names.
They are only intended as comments.
;
_olex2_refinement_description
;
1. Fixed Uiso
 At 1.2 times of:
  All C(H) groups
 At 1.5 times of:
  All C(H,H,H) groups
2. Restrained distances
 O7-C59 \\sim O7-C62
 with sigma of 0.02
 C61-C59 \\sim C63-C62
 with sigma of 0.02
 C59-C60 \\sim C62-C64
 with sigma of 0.02
 O7-C61 \\sim O7-C63
 with sigma of 0.04
 O7-C60 \\sim O7-C64
 with sigma of 0.04
 C61-C60 \\sim C63-C64
 with sigma of 0.04
3. Uiso/Uaniso restraints and constraints
C40 \\sim C36 \\sim C41 \\sim C37 \\sim C38 \\sim C39 \\sim C45 \\sim C46 \\sim
C47 \\sim C42 \\sim C49 \\sim C43 \\sim C44 \\sim C54 \\sim C55 \\sim C56 \\sim
C57 \\sim C58 \\sim C65 \\sim C66 \\sim C67 \\sim C50 \\sim C51 \\sim C33 \\sim
C34 \\sim C52 \\sim C35 \\sim C53 \\sim C48 \\sim C59 \\sim C61 \\sim C60 \\sim
C64 \\sim C62 \\sim C63 \\sim C1 \\sim C25 \\sim C17 \\sim C13 \\sim C21 \\sim
C3 \\sim C5 \\sim C9 \\sim C7 \\sim C11 \\sim C15 \\sim C19 \\sim C27 \\sim C23
\\sim C29 \\sim C2 \\sim C31 \\sim C4 \\sim C6 \\sim C8 \\sim C10 \\sim C12
\\sim C14 \\sim C16 \\sim C18 \\sim C20 \\sim C22 \\sim C32 \\sim C24 \\sim C26
\\sim C28 \\sim C30 \\sim N4 \\sim N3 \\sim N1 \\sim N2 \\sim O5 \\sim O6 \\sim
O7 \\sim O8 \\sim O2 \\sim O4 \\sim O3 \\sim O1 \\sim Ti2 \\sim Ti1: within
3.8A with sigma of 0.01 and sigma for terminal atoms of 0.02 within 3.8A
4. Others
 Sof(C64)=Sof(H64A)=Sof(H64B)=Sof(H64C)=Sof(C62)=Sof(H62)=Sof(C63)=Sof(H63A)=
 Sof(H63B)=Sof(H63C)=1-FVAR(1)
 Sof(C59)=Sof(H59)=Sof(C61)=Sof(H61A)=Sof(H61B)=Sof(H61C)=Sof(C60)=Sof(H60A)=
 Sof(H60B)=Sof(H60C)=FVAR(1)
5.a Ternary CH refined with riding coordinates:
 C65(H65), C59(H59), C62(H62), C27(H27), C30(H30)
5.b Aromatic/amide H refined with riding coordinates:
 C36(H36), C41(H41), C37(H37), C38(H38), C39(H39), C45(H45), C47(H47),
 C42(H42), C49(H49), C43(H43), C44(H44), C54(H54), C55(H55), C56(H56), C57(H57),
  C58(H58), C50(H50), C52(H52), C35(H35), C48(H48), C25(H25), C17(H17),
 C13(H13), C3(H3), C5(H5), C9(H9), C7(H7), C11(H11), C15(H15), C23(H23), C4(H4),
  C6(H6), C10(H10), C12(H12), C16(H16), C18(H18), C20(H20), C22(H22), C24(H24),
 C26(H26)
5.c Idealised Me refined as rotating group:
 C66(H66A,H66B,H66C), C67(H67A,H67B,H67C), C61(H61A,H61B,H61C), C60(H60A,H60B,
 H60C), C64(H64A,H64B,H64C), C63(H63A,H63B,H63C), C29(H29A,H29B,H29C), C31(H31A,
 H31B,H31C), C32(H32A,H32B,H32C), C28(H28A,H28B,H28C)
;
_olex2_submission_special_instructions 'No special instructions were received'
_oxdiff_exptl_absorpt_empirical_details
;
Empirical correction (ABSPACK) includes:
- Absorption correction using spherical harmonics
- Frame scaling
;

loop_
_space_group_symop_operation_xyz
'x, y, z'
'-x, y+1/2, -z+1/2'
'-x, -y, -z'
'x, -y-1/2, z-1/2'

loop_
_atom_site_label
_atom_site_type_symbol
_atom_site_fract_x
_atom_site_fract_y
_atom_site_fract_z
_atom_site_U_iso_or_equiv
_atom_site_adp_type
_atom_site_occupancy
_atom_site_site_symmetry_order
_atom_site_calc_flag
_atom_site_refinement_flags_posn
_atom_site_refinement_flags_adp
_atom_site_refinement_flags_occupancy
_atom_site_disorder_assembly
_atom_site_disorder_group
Ti2 Ti 0.46478(4) 0.25814(3) 0.63047(2) 0.02076(14) Uani 1 1 d . U . . .
O5 O 0.45115(17) 0.27658(12) 0.69633(7) 0.0240(4) Uani 1 1 d . U . . .
O6 O 0.54114(17) 0.26345(12) 0.57708(7) 0.0235(4) Uani 1 1 d . U . . .
O7 O 0.42003(18) 0.15714(12) 0.62302(8) 0.0301(5) Uani 1 1 d D U . . .
O8 O 0.34035(17) 0.31093(12) 0.60285(7) 0.0260(5) Uani 1 1 d . U . . .
N4 N 0.5722(2) 0.38053(14) 0.64028(9) 0.0233(5) Uani 1 1 d . U . . .
N3 N 0.6434(2) 0.22361(14) 0.68110(8) 0.0221(5) Uani 1 1 d . U . . .
C40 C 0.7545(3) 0.15308(17) 0.62987(11) 0.0246(6) Uani 1 1 d . U . . .
C36 C 0.7206(3) 0.29622(19) 0.81104(11) 0.0299(7) Uani 1 1 d . U . . .
H36 H 0.782898 0.299996 0.837538 0.036 Uiso 1 1 calc R U . . .
C41 C 0.6696(3) 0.11328(17) 0.59833(11) 0.0267(6) Uani 1 1 d . U . . .
H41 H 0.594498 0.116129 0.602930 0.032 Uiso 1 1 calc R U . . .
C37 C 0.6170(3) 0.32395(18) 0.81620(11) 0.0284(7) Uani 1 1 d . U . . .
H37 H 0.608571 0.347243 0.846181 0.034 Uiso 1 1 calc R U . . .
C38 C 0.5256(3) 0.31810(18) 0.77815(10) 0.0252(6) Uani 1 1 d . U . . .
H38 H 0.454512 0.337068 0.782028 0.030 Uiso 1 1 calc R U . . .
C39 C 0.7368(3) 0.19746(18) 0.67246(11) 0.0250(6) Uani 1 1 d . U . . .
H39 H 0.801754 0.208297 0.696631 0.030 Uiso 1 1 calc R U . . .
C45 C 0.8651(3) 0.14743(19) 0.62327(11) 0.0309(7) Uani 1 1 d . U . . .
H45 H 0.923464 0.173978 0.644914 0.037 Uiso 1 1 calc R U . . .
C46 C 0.6306(2) 0.30966(17) 0.57631(10) 0.0236(6) Uani 1 1 d . U . . .
C47 C 0.6997(3) 0.29744(19) 0.54293(11) 0.0287(7) Uani 1 1 d . U . . .
H47 H 0.681519 0.257605 0.518757 0.034 Uiso 1 1 calc R U . . .
C42 C 0.6954(3) 0.06931(18) 0.56002(11) 0.0304(7) Uani 1 1 d . U . . .
H42 H 0.637491 0.042589 0.538219 0.037 Uiso 1 1 calc R U . . .
C49 C 0.8217(3) 0.40046(19) 0.58037(12) 0.0321(7) Uani 1 1 d . U . . .
H49 H 0.888427 0.430347 0.582229 0.039 Uiso 1 1 calc R U . . .
C43 C 0.8043(3) 0.06427(19) 0.55352(12) 0.0330(7) Uani 1 1 d . U . . .
H43 H 0.821077 0.034064 0.527264 0.040 Uiso 1 1 calc R U . . .
C44 C 0.8894(3) 0.1028(2) 0.58492(12) 0.0345(7) Uani 1 1 d . U . . .
H44 H 0.964420 0.098888 0.580327 0.041 Uiso 1 1 calc R U . . .
C54 C 0.3883(3) 0.44335(18) 0.69344(11) 0.0260(6) Uani 1 1 d . U . . .
H54 H 0.358586 0.403286 0.670796 0.031 Uiso 1 1 calc R U . . .
C55 C 0.3249(3) 0.47330(19) 0.72530(11) 0.0292(7) Uani 1 1 d . U . . .
H55 H 0.251730 0.453294 0.724509 0.035 Uiso 1 1 calc R U . . .
C56 C 0.3673(3) 0.53236(18) 0.75844(11) 0.0286(7) Uani 1 1 d . U . . .
H56 H 0.323183 0.552361 0.780181 0.034 Uiso 1 1 calc R U . . .
C57 C 0.4732(3) 0.56172(18) 0.75964(11) 0.0273(7) Uani 1 1 d . U . . .
H57 H 0.502759 0.601678 0.782405 0.033 Uiso 1 1 calc R U . . .
C58 C 0.5364(3) 0.53280(18) 0.72759(11) 0.0271(7) Uani 1 1 d . U . . .
H58 H 0.608530 0.554393 0.727852 0.033 Uiso 1 1 calc R U . . .
C65 C 0.2882(3) 0.3442(2) 0.55723(11) 0.0330(7) Uani 1 1 d . U . . .
H65 H 0.341488 0.338848 0.534438 0.040 Uiso 1 1 calc R U . . .
C66 C 0.2690(4) 0.4305(2) 0.56383(14) 0.0505(10) Uani 1 1 d . U . . .
H66A H 0.235289 0.453905 0.532243 0.076 Uiso 1 1 calc R U . . .
H66B H 0.340750 0.456296 0.576805 0.076 Uiso 1 1 calc R U . . .
H66C H 0.218427 0.437552 0.586743 0.076 Uiso 1 1 calc R U . . .
C67 C 0.1852(4) 0.2991(3) 0.53610(15) 0.0585(11) Uani 1 1 d . U . . .
H67A H 0.157186 0.316115 0.502348 0.088 Uiso 1 1 calc R U . . .
H67B H 0.127748 0.308612 0.555501 0.088 Uiso 1 1 calc R U . . .
H67C H 0.202803 0.242725 0.536524 0.088 Uiso 1 1 calc R U . . .
C50 C 0.7523(3) 0.41440(18) 0.61310(11) 0.0280(7) Uani 1 1 d . U . . .
H50 H 0.771466 0.453779 0.637498 0.034 Uiso 1 1 calc R U . . .
C51 C 0.6544(2) 0.37073(17) 0.61028(10) 0.0221(6) Uani 1 1 d . U . . .
C33 C 0.5379(2) 0.28414(17) 0.73379(10) 0.0229(6) Uani 1 1 d . U . . .
C34 C 0.6432(3) 0.25755(17) 0.72810(10) 0.0222(6) Uani 1 1 d . U . . .
C52 C 0.5712(3) 0.44648(18) 0.66275(10) 0.0248(6) Uani 1 1 d . U . . .
H52 H 0.626559 0.483483 0.657985 0.030 Uiso 1 1 calc R U . . .
C35 C 0.7340(3) 0.26278(18) 0.76715(11) 0.0254(6) Uani 1 1 d . U . . .
H35 H 0.805268 0.243436 0.763785 0.031 Uiso 1 1 calc R U . . .
C53 C 0.4962(3) 0.47238(17) 0.69481(10) 0.0237(6) Uani 1 1 d . U . . .
C48 C 0.7937(3) 0.3425(2) 0.54468(12) 0.0328(7) Uani 1 1 d . U . . .
H48 H 0.840032 0.334215 0.521492 0.039 Uiso 1 1 calc R U . . .
C59 C 0.3535(5) 0.0889(4) 0.6127(2) 0.0287(13) Uani 0.631(9) 1 d D U P A 1
H59 H 0.394496 0.043195 0.630562 0.034 Uiso 0.631(9) 1 calc R U P A 1
C61 C 0.3336(9) 0.0732(8) 0.5579(4) 0.041(2) Uani 0.631(9) 1 d D U P A 1
H61A H 0.296256 0.118729 0.540185 0.061 Uiso 0.631(9) 1 calc R U P A 1
H61B H 0.286068 0.026459 0.550111 0.061 Uiso 0.631(9) 1 calc R U P A 1
H61C H 0.405581 0.064167 0.548187 0.061 Uiso 0.631(9) 1 calc R U P A 1
C60 C 0.2471(6) 0.1019(5) 0.6307(3) 0.0452(17) Uani 0.631(9) 1 d D U P A 1
H60A H 0.199845 0.054895 0.624146 0.068 Uiso 0.631(9) 1 calc R U P A 1
H60B H 0.207191 0.147206 0.613686 0.068 Uiso 0.631(9) 1 calc R U P A 1
H60C H 0.264622 0.112200 0.665889 0.068 Uiso 0.631(9) 1 calc R U P A 1
C64 C 0.3052(18) 0.0855(13) 0.5566(6) 0.045(4) Uani 0.369(9) 1 d D U P A 2
H64A H 0.363068 0.044574 0.559979 0.068 Uiso 0.369(9) 1 calc R U P A 2
H64B H 0.319048 0.124945 0.532873 0.068 Uiso 0.369(9) 1 calc R U P A 2
H64C H 0.231357 0.061611 0.545180 0.068 Uiso 0.369(9) 1 calc R U P A 2
C62 C 0.3087(9) 0.1238(7) 0.6046(3) 0.034(2) Uani 0.369(9) 1 d D U P A 2
H62 H 0.251752 0.167005 0.600631 0.040 Uiso 0.369(9) 1 calc R U P A 2
C63 C 0.2826(11) 0.0641(8) 0.6420(4) 0.047(3) Uani 0.369(9) 1 d D U P A 2
H63A H 0.286269 0.090336 0.673527 0.070 Uiso 0.369(9) 1 calc R U P A 2
H63B H 0.337532 0.021280 0.645726 0.070 Uiso 0.369(9) 1 calc R U P A 2
H63C H 0.207163 0.042615 0.630592 0.070 Uiso 0.369(9) 1 calc R U P A 2
Ti1 Ti 0.07609(4) 0.25450(3) 0.86711(2) 0.02073(14) Uani 1 1 d . U . . .
O2 O 0.20018(17) 0.26098(11) 0.92043(7) 0.0232(4) Uani 1 1 d . U . . .
O4 O 0.04344(18) 0.15245(13) 0.87502(8) 0.0309(5) Uani 1 1 d . U . . .
O3 O -0.02713(17) 0.30441(12) 0.89460(7) 0.0255(5) Uani 1 1 d . U . . .
O1 O 0.00207(16) 0.27325(12) 0.80149(7) 0.0241(4) Uani 1 1 d . U . . .
N1 N 0.2091(2) 0.22096(14) 0.81584(9) 0.0224(5) Uani 1 1 d . U . . .
N2 N 0.1735(2) 0.37653(14) 0.85689(8) 0.0222(5) Uani 1 1 d . U . . .
C1 C 0.0532(2) 0.28021(17) 0.76337(10) 0.0232(6) Uani 1 1 d . U . . .
C25 C -0.0368(3) 0.55934(19) 0.73876(11) 0.0280(7) Uani 1 1 d . U . . .
H25 H -0.028867 0.599192 0.715818 0.034 Uiso 1 1 calc R U . . .
C17 C 0.4773(3) 0.39745(19) 0.91676(12) 0.0310(7) Uani 1 1 d . U . . .
H17 H 0.542507 0.426838 0.914578 0.037 Uiso 1 1 calc R U . . .
C13 C 0.4893(3) 0.16057(18) 0.87775(12) 0.0309(7) Uani 1 1 d . U . . .
H13 H 0.526477 0.186410 0.855348 0.037 Uiso 1 1 calc R U . . .
C21 C 0.0469(2) 0.46902(17) 0.80335(10) 0.0226(6) Uani 1 1 d . U . . .
C3 C 0.2157(3) 0.25662(19) 0.72855(11) 0.0284(7) Uani 1 1 d . U . . .
H3 H 0.289527 0.236521 0.731310 0.034 Uiso 1 1 calc R U . . .
C5 C 0.0530(3) 0.3180(2) 0.68050(11) 0.0312(7) Uani 1 1 d . U . . .
H5 H 0.016098 0.340390 0.650406 0.037 Uiso 1 1 calc R U . . .
C9 C 0.3184(3) 0.11700(17) 0.90059(11) 0.0284(6) Uani 1 1 d . U . . .
H9 H 0.238917 0.113805 0.894400 0.034 Uiso 1 1 calc R U . . .
C7 C 0.3119(3) 0.19896(17) 0.82502(11) 0.0243(6) Uani 1 1 d . U . . .
H7 H 0.353967 0.210162 0.800623 0.029 Uiso 1 1 calc R U . . .
C11 C 0.4973(3) 0.0853(2) 0.95090(13) 0.0385(8) Uani 1 1 d . U . . .
H11 H 0.539674 0.061401 0.979440 0.046 Uiso 1 1 calc R U . . .
C15 C 0.3887(3) 0.29728(18) 0.95631(11) 0.0277(6) Uani 1 1 d . U . . .
H15 H 0.392037 0.259425 0.981610 0.033 Uiso 1 1 calc R U . . .
C19 C 0.2829(2) 0.36730(17) 0.88632(10) 0.0230(6) Uani 1 1 d . U . . .
C27 C -0.0426(3) 0.32044(19) 0.94277(11) 0.0283(7) Uani 1 1 d . U . . .
H27 H -0.006955 0.277086 0.964735 0.034 Uiso 1 1 calc R U . . .
C23 C -0.1532(3) 0.47211(19) 0.77502(12) 0.0302(7) Uani 1 1 d . U . . .
H23 H -0.225510 0.452725 0.776699 0.036 Uiso 1 1 calc R U . . .
C29 C 0.0154(3) 0.3962(2) 0.95995(14) 0.0503(10) Uani 1 1 d . U . . .
H29A H 0.008462 0.406323 0.993764 0.075 Uiso 1 1 calc R U . . .
H29B H -0.019280 0.439463 0.939037 0.075 Uiso 1 1 calc R U . . .
H29C H 0.094852 0.392359 0.958276 0.075 Uiso 1 1 calc R U . . .
C2 C 0.1630(3) 0.25285(17) 0.76850(10) 0.0231(6) Uani 1 1 d . U . . .
C31 C -0.0122(3) 0.0774(2) 0.93849(13) 0.0424(9) Uani 1 1 d . U . . .
H31A H -0.057307 0.032122 0.944709 0.064 Uiso 1 1 calc R U . . .
H31B H -0.036201 0.124387 0.953956 0.064 Uiso 1 1 calc R U . . .
H31C H 0.067089 0.066954 0.952105 0.064 Uiso 1 1 calc R U . . .
C4 C 0.1614(3) 0.2892(2) 0.68522(11) 0.0319(7) Uani 1 1 d . U . . .
H4 H 0.198327 0.292146 0.658341 0.038 Uiso 1 1 calc R U . . .
C6 C -0.0015(3) 0.31405(18) 0.71938(11) 0.0266(6) Uani 1 1 d . U . . .
H6 H -0.075462 0.334140 0.716252 0.032 Uiso 1 1 calc R U . . .
C8 C 0.3717(3) 0.15859(17) 0.86876(11) 0.0256(6) Uani 1 1 d . U . . .
C10 C 0.3814(3) 0.08028(19) 0.94130(12) 0.0336(7) Uani 1 1 d . U . . .
H10 H 0.344838 0.051476 0.962748 0.040 Uiso 1 1 calc R U . . .
C12 C 0.5516(3) 0.1250(2) 0.91919(13) 0.0365(8) Uani 1 1 d . U . . .
H12 H 0.631121 0.127915 0.925693 0.044 Uiso 1 1 calc R U . . .
C14 C 0.2899(2) 0.30744(17) 0.92165(10) 0.0232(6) Uani 1 1 d . U . . .
C16 C 0.4815(3) 0.34262(19) 0.95361(12) 0.0319(7) Uani 1 1 d . U . . .
H16 H 0.548633 0.336046 0.977280 0.038 Uiso 1 1 calc R U . . .
C18 C 0.3788(3) 0.41002(18) 0.88289(11) 0.0270(6) Uani 1 1 d . U . . .
H18 H 0.376685 0.447554 0.857504 0.032 Uiso 1 1 calc R U . . .
C20 C 0.1521(3) 0.44295(17) 0.83461(10) 0.0234(6) Uani 1 1 d . U . . .
H20 H 0.212164 0.479687 0.838977 0.028 Uiso 1 1 calc R U . . .
C22 C -0.0588(3) 0.44209(18) 0.80624(11) 0.0260(6) Uani 1 1 d . U . . .
H22 H -0.067034 0.402980 0.829583 0.031 Uiso 1 1 calc R U . . .
C32 C -0.1466(3) 0.1088(2) 0.86084(14) 0.0457(9) Uani 1 1 d . U . . .
H32A H -0.171575 0.155323 0.876480 0.068 Uiso 1 1 calc R U . . .
H32B H -0.194239 0.063768 0.864981 0.068 Uiso 1 1 calc R U . . .
H32C H -0.152095 0.119150 0.825925 0.068 Uiso 1 1 calc R U . . .
C24 C -0.1416(3) 0.53054(19) 0.74133(11) 0.0305(7) Uani 1 1 d . U . . .
H24 H -0.206206 0.550686 0.720006 0.037 Uiso 1 1 calc R U . . .
C26 C 0.0567(3) 0.52938(18) 0.77006(11) 0.0277(7) Uani 1 1 d . U . . .
H26 H 0.128644 0.550033 0.768981 0.033 Uiso 1 1 calc R U . . .
C28 C -0.1656(3) 0.3216(3) 0.94314(13) 0.0473(10) Uani 1 1 d . U . . .
H28A H -0.201763 0.363931 0.921790 0.071 Uiso 1 1 calc R U . . .
H28B H -0.176484 0.330776 0.976527 0.071 Uiso 1 1 calc R U . . .
H28C H -0.198993 0.270964 0.931346 0.071 Uiso 1 1 calc R U . . .
C30 C -0.0278(3) 0.09069(19) 0.88390(12) 0.0326(7) Uani 1 1 d . U . . .
H30 H -0.005148 0.041553 0.868662 0.039 Uiso 1 1 calc R U . . .

loop_
_atom_site_aniso_label
_atom_site_aniso_U_11
_atom_site_aniso_U_22
_atom_site_aniso_U_33
_atom_site_aniso_U_23
_atom_site_aniso_U_13
_atom_site_aniso_U_12
Ti2 0.0214(3) 0.0230(3) 0.0187(3) -0.0008(2) 0.0058(2) -0.0008(2)
O5 0.0231(10) 0.0292(10) 0.0210(10) -0.0007(8) 0.0072(8) -0.0003(8)
O6 0.0253(10) 0.0250(10) 0.0213(10) -0.0020(8) 0.0074(8) -0.0017(8)
O7 0.0293(12) 0.0275(11) 0.0335(11) -0.0023(9) 0.0064(9) -0.0056(9)
O8 0.0287(11) 0.0301(11) 0.0192(10) -0.0005(8) 0.0046(8) 0.0017(9)
N4 0.0247(12) 0.0244(12) 0.0219(11) 0.0012(10) 0.0075(10) 0.0011(10)
N3 0.0260(12) 0.0228(11) 0.0189(11) 0.0032(9) 0.0081(10) -0.0011(10)
C40 0.0303(15) 0.0225(14) 0.0219(14) 0.0032(11) 0.0072(12) 0.0054(12)
C36 0.0301(16) 0.0372(17) 0.0213(15) 0.0053(13) 0.0023(12) -0.0053(14)
C41 0.0324(15) 0.0216(13) 0.0265(14) 0.0031(12) 0.0067(12) 0.0022(12)
C37 0.0364(17) 0.0297(15) 0.0211(14) 0.0004(12) 0.0104(13) -0.0021(13)
C38 0.0288(15) 0.0268(14) 0.0218(14) 0.0029(12) 0.0090(12) 0.0012(12)
C39 0.0244(14) 0.0271(14) 0.0236(13) 0.0027(11) 0.0052(11) 0.0005(12)
C45 0.0340(17) 0.0321(16) 0.0267(15) 0.0030(13) 0.0066(13) 0.0036(13)
C46 0.0261(14) 0.0248(13) 0.0207(13) 0.0029(11) 0.0067(11) 0.0005(12)
C47 0.0334(16) 0.0317(15) 0.0224(14) -0.0016(12) 0.0093(12) 0.0011(13)
C42 0.0434(18) 0.0226(15) 0.0248(15) 0.0023(12) 0.0054(14) 0.0036(14)
C49 0.0302(17) 0.0298(16) 0.0393(17) 0.0026(14) 0.0141(14) -0.0028(14)
C43 0.0456(19) 0.0293(16) 0.0260(16) 0.0011(13) 0.0119(14) 0.0064(15)
C44 0.0370(18) 0.0390(17) 0.0310(16) 0.0014(14) 0.0150(14) 0.0070(15)
C54 0.0288(15) 0.0244(14) 0.0242(14) -0.0032(12) 0.0041(12) 0.0025(12)
C55 0.0267(16) 0.0306(15) 0.0309(16) -0.0022(13) 0.0072(13) 0.0020(13)
C56 0.0317(17) 0.0302(16) 0.0248(15) -0.0007(13) 0.0079(13) 0.0081(14)
C57 0.0328(17) 0.0265(15) 0.0221(15) -0.0036(12) 0.0043(13) 0.0025(13)
C58 0.0292(16) 0.0240(14) 0.0289(15) -0.0005(12) 0.0077(13) -0.0021(13)
C65 0.0397(19) 0.0376(18) 0.0214(15) 0.0012(13) 0.0056(14) 0.0095(15)
C66 0.066(3) 0.041(2) 0.040(2) 0.0021(17) -0.0004(19) 0.0133(19)
C67 0.067(3) 0.052(2) 0.045(2) 0.0034(19) -0.017(2) 0.003(2)
C50 0.0307(16) 0.0251(15) 0.0300(15) 0.0003(12) 0.0099(13) -0.0005(13)
C51 0.0266(14) 0.0226(13) 0.0187(13) 0.0045(11) 0.0085(11) 0.0018(12)
C33 0.0231(14) 0.0249(13) 0.0214(13) 0.0054(11) 0.0057(11) -0.0021(12)
C34 0.0277(15) 0.0221(13) 0.0181(13) 0.0035(11) 0.0079(11) -0.0011(12)
C52 0.0279(14) 0.0248(14) 0.0232(13) 0.0003(11) 0.0088(11) -0.0020(12)
C35 0.0229(15) 0.0314(15) 0.0220(14) 0.0028(12) 0.0043(12) 0.0000(12)
C53 0.0289(15) 0.0223(13) 0.0203(13) 0.0020(11) 0.0062(12) 0.0029(12)
C48 0.0343(17) 0.0395(17) 0.0291(16) 0.0044(14) 0.0174(14) 0.0015(14)
C59 0.034(3) 0.023(3) 0.029(2) 0.001(2) 0.007(2) -0.003(2)
C61 0.046(5) 0.039(4) 0.034(4) -0.008(3) -0.003(3) 0.006(4)
C60 0.038(4) 0.047(4) 0.053(4) 0.003(3) 0.015(3) -0.008(3)
C64 0.056(8) 0.042(7) 0.036(6) -0.007(5) 0.005(5) 0.001(6)
C62 0.034(4) 0.033(4) 0.033(3) 0.003(3) 0.004(3) -0.005(3)
C63 0.047(6) 0.047(6) 0.043(5) 0.013(5) -0.002(5) -0.016(5)
Ti1 0.0211(3) 0.0241(3) 0.0182(3) -0.0005(2) 0.0068(2) -0.0013(2)
O2 0.0251(10) 0.0252(10) 0.0199(9) 0.0025(8) 0.0061(8) -0.0019(8)
O4 0.0305(12) 0.0291(11) 0.0347(12) 0.0007(9) 0.0107(9) -0.0056(9)
O3 0.0269(11) 0.0317(11) 0.0195(10) -0.0022(8) 0.0087(8) 0.0000(9)
O1 0.0220(10) 0.0325(11) 0.0187(10) -0.0026(8) 0.0065(8) -0.0019(9)
N1 0.0239(12) 0.0223(11) 0.0220(11) -0.0044(9) 0.0067(10) -0.0030(10)
N2 0.0251(12) 0.0250(12) 0.0178(11) -0.0025(9) 0.0071(9) 0.0023(10)
C1 0.0249(14) 0.0271(14) 0.0190(13) -0.0060(11) 0.0073(11) -0.0053(12)
C25 0.0329(17) 0.0299(15) 0.0225(15) 0.0064(12) 0.0087(13) 0.0070(13)
C17 0.0261(16) 0.0293(15) 0.0374(17) -0.0050(13) 0.0055(13) -0.0030(13)
C13 0.0314(16) 0.0272(15) 0.0354(16) 0.0036(13) 0.0099(13) 0.0035(13)
C21 0.0254(14) 0.0233(13) 0.0194(13) -0.0008(11) 0.0055(11) 0.0018(12)
C3 0.0257(15) 0.0358(16) 0.0253(14) -0.0039(13) 0.0090(12) -0.0031(13)
C5 0.0331(17) 0.0402(17) 0.0197(15) -0.0004(13) 0.0043(13) -0.0041(14)
C9 0.0318(15) 0.0226(14) 0.0316(15) -0.0007(12) 0.0081(12) 0.0010(12)
C7 0.0262(14) 0.0241(13) 0.0247(13) -0.0027(11) 0.0101(11) -0.0022(12)
C11 0.045(2) 0.0344(18) 0.0339(17) 0.0063(14) 0.0021(15) 0.0063(15)
C15 0.0310(15) 0.0270(14) 0.0238(14) -0.0009(12) 0.0022(12) 0.0016(13)
C19 0.0235(14) 0.0240(13) 0.0220(13) -0.0052(11) 0.0054(11) -0.0011(12)
C27 0.0345(17) 0.0353(17) 0.0169(14) -0.0015(13) 0.0090(13) 0.0004(14)
C23 0.0249(16) 0.0310(16) 0.0356(16) 0.0024(13) 0.0082(13) 0.0019(13)
C29 0.048(2) 0.060(2) 0.049(2) -0.0233(19) 0.0230(18) -0.0148(19)
C2 0.0246(14) 0.0248(14) 0.0207(13) -0.0044(11) 0.0059(11) -0.0044(12)
C31 0.052(2) 0.041(2) 0.0344(19) 0.0005(16) 0.0090(17) -0.0119(18)
C4 0.0348(16) 0.0414(16) 0.0221(14) -0.0024(13) 0.0115(13) -0.0068(14)
C6 0.0261(15) 0.0302(15) 0.0233(14) -0.0023(12) 0.0043(12) -0.0007(12)
C8 0.0292(15) 0.0214(13) 0.0269(14) -0.0041(11) 0.0070(12) 0.0017(12)
C10 0.0392(18) 0.0313(16) 0.0323(16) 0.0038(13) 0.0117(14) 0.0011(14)
C12 0.0317(17) 0.0341(17) 0.0415(18) 0.0021(14) 0.0021(14) 0.0035(14)
C14 0.0246(14) 0.0227(13) 0.0229(13) -0.0046(11) 0.0061(11) 0.0016(12)
C16 0.0297(17) 0.0290(16) 0.0326(16) -0.0075(13) -0.0042(13) 0.0024(13)
C18 0.0292(16) 0.0246(14) 0.0285(15) -0.0009(12) 0.0090(13) -0.0006(13)
C20 0.0250(14) 0.0243(13) 0.0219(13) -0.0012(11) 0.0072(11) -0.0015(12)
C22 0.0297(15) 0.0257(14) 0.0242(14) 0.0036(12) 0.0088(12) 0.0038(12)
C32 0.037(2) 0.047(2) 0.051(2) 0.0057(18) 0.0025(17) -0.0119(17)
C24 0.0300(17) 0.0334(17) 0.0278(16) 0.0017(13) 0.0054(13) 0.0069(14)
C26 0.0282(16) 0.0276(15) 0.0277(15) 0.0027(13) 0.0065(13) -0.0002(13)
C28 0.044(2) 0.071(3) 0.0332(19) -0.0203(18) 0.0231(17) -0.017(2)
C30 0.0371(18) 0.0287(16) 0.0333(17) -0.0033(14) 0.0100(14) -0.0080(14)

loop_
_atom_type_symbol
_atom_type_description
_atom_type_scat_dispersion_real
_atom_type_scat_dispersion_imag
_atom_type_scat_source
C C 0.0033 0.0016 'International Tables Vol C Tables 4.2.6.8 and 6.1.1.4'
H H 0.0000 0.0000 'International Tables Vol C Tables 4.2.6.8 and 6.1.1.4'
N N 0.0061 0.0033 'International Tables Vol C Tables 4.2.6.8 and 6.1.1.4'
O O 0.0106 0.0060 'International Tables Vol C Tables 4.2.6.8 and 6.1.1.4'
Ti Ti 0.2776 0.4457 'International Tables Vol C Tables 4.2.6.8 and 6.1.1.4'

loop_
_geom_angle_atom_site_label_1
_geom_angle_atom_site_label_2
_geom_angle_atom_site_label_3
_geom_angle
_geom_angle_site_symmetry_1
_geom_angle_site_symmetry_3
_geom_angle_publ_flag
O5 Ti2 O6 153.57(9) . . ?
O5 Ti2 N4 84.24(8) . . ?
O5 Ti2 N3 73.54(8) . . ?
O6 Ti2 N4 73.40(8) . . ?
O6 Ti2 N3 86.97(8) . . ?
O7 Ti2 O5 100.69(9) . . ?
O7 Ti2 O6 97.94(9) . . ?
O7 Ti2 N4 165.38(9) . . ?
O7 Ti2 N3 93.02(9) . . ?
O8 Ti2 O5 95.97(9) . . ?
O8 Ti2 O6 98.12(9) . . ?
O8 Ti2 O7 102.48(10) . . ?
O8 Ti2 N4 90.58(9) . . ?
O8 Ti2 N3 162.78(9) . . ?
N3 Ti2 N4 75.04(8) . . ?
C33 O5 Ti2 124.33(18) . . ?
C46 O6 Ti2 124.15(18) . . ?
C59 O7 Ti2 162.8(3) . . ?
C62 O7 Ti2 130.3(5) . . ?
C65 O8 Ti2 140.40(19) . . ?
C51 N4 Ti2 104.80(17) . . ?
C52 N4 Ti2 137.7(2) . . ?
C52 N4 C51 117.4(2) . . ?
C39 N3 Ti2 134.3(2) . . ?
C39 N3 C34 118.2(3) . . ?
C34 N3 Ti2 105.80(18) . . ?
C41 C40 C39 123.7(3) . . ?
C41 C40 C45 119.7(3) . . ?
C45 C40 C39 116.5(3) . . ?
C37 C36 H36 119.9 . . ?
C37 C36 C35 120.1(3) . . ?
C35 C36 H36 119.9 . . ?
C40 C41 H41 120.2 . . ?
C42 C41 C40 119.7(3) . . ?
C42 C41 H41 120.2 . . ?
C36 C37 H37 119.7 . . ?
C38 C37 C36 120.5(3) . . ?
C38 C37 H37 119.7 . . ?
C37 C38 H38 120.1 . . ?
C37 C38 C33 119.9(3) . . ?
C33 C38 H38 120.1 . . ?
N3 C39 C40 127.6(3) . . ?
N3 C39 H39 116.2 . . ?
C40 C39 H39 116.2 . . ?
C40 C45 H45 120.1 . . ?
C44 C45 C40 119.8(3) . . ?
C44 C45 H45 120.1 . . ?
O6 C46 C47 121.6(3) . . ?
O6 C46 C51 118.7(2) . . ?
C47 C46 C51 119.7(3) . . ?
C46 C47 H47 119.8 . . ?
C48 C47 C46 120.4(3) . . ?
C48 C47 H47 119.8 . . ?
C41 C42 H42 119.8 . . ?
C43 C42 C41 120.4(3) . . ?
C43 C42 H42 119.8 . . ?
C50 C49 H49 120.0 . . ?
C50 C49 C48 119.9(3) . . ?
C48 C49 H49 120.0 . . ?
C42 C43 H43 119.8 . . ?
C42 C43 C44 120.4(3) . . ?
C44 C43 H43 119.8 . . ?
C45 C44 H44 120.0 . . ?
C43 C44 C45 120.0(3) . . ?
C43 C44 H44 120.0 . . ?
C55 C54 H54 120.2 . . ?
C55 C54 C53 119.6(3) . . ?
C53 C54 H54 120.2 . . ?
C54 C55 H55 119.6 . . ?
C54 C55 C56 120.8(3) . . ?
C56 C55 H55 119.6 . . ?
C55 C56 H56 120.1 . . ?
C57 C56 C55 119.9(3) . . ?
C57 C56 H56 120.1 . . ?
C56 C57 H57 120.2 . . ?
C56 C57 C58 119.7(3) . . ?
C58 C57 H57 120.1 . . ?
C57 C58 H58 119.4 . . ?
C57 C58 C53 121.2(3) . . ?
C53 C58 H58 119.4 . . ?
O8 C65 H65 107.7 . . ?
O8 C65 C66 109.3(3) . . ?
O8 C65 C67 110.0(3) . . ?
C66 C65 H65 107.7 . . ?
C67 C65 H65 107.7 . . ?
C67 C65 C66 114.4(3) . . ?
C65 C66 H66A 109.5 . . ?
C65 C66 H66B 109.5 . . ?
C65 C66 H66C 109.5 . . ?
H66A C66 H66B 109.5 . . ?
H66A C66 H66C 109.5 . . ?
H66B C66 H66C 109.5 . . ?
C65 C67 H67A 109.5 . . ?
C65 C67 H67B 109.5 . . ?
C65 C67 H67C 109.5 . . ?
H67A C67 H67B 109.5 . . ?
H67A C67 H67C 109.5 . . ?
H67B C67 H67C 109.5 . . ?
C49 C50 H50 120.0 . . ?
C49 C50 C51 120.0(3) . . ?
C51 C50 H50 120.0 . . ?
C46 C51 N4 114.1(3) . . ?
C50 C51 N4 126.4(3) . . ?
C50 C51 C46 119.5(3) . . ?
O5 C33 C38 121.6(3) . . ?
O5 C33 C34 118.6(3) . . ?
C34 C33 C38 119.7(3) . . ?
C33 C34 N3 113.8(3) . . ?
C35 C34 N3 126.6(3) . . ?
C35 C34 C33 119.5(3) . . ?
N4 C52 H52 115.6 . . ?
N4 C52 C53 128.8(3) . . ?
C53 C52 H52 115.6 . . ?
C36 C35 C34 120.2(3) . . ?
C36 C35 H35 119.9 . . ?
C34 C35 H35 119.9 . . ?
C54 C53 C58 118.8(3) . . ?
C54 C53 C52 125.0(3) . . ?
C58 C53 C52 116.1(3) . . ?
C47 C48 C49 120.2(3) . . ?
C47 C48 H48 119.9 . . ?
C49 C48 H48 119.9 . . ?
O7 C59 H59 109.1 . . ?
O7 C59 C61 108.6(6) . . ?
O7 C59 C60 108.1(5) . . ?
C61 C59 H59 109.1 . . ?
C60 C59 H59 109.1 . . ?
C60 C59 C61 112.8(6) . . ?
C59 C61 H61A 109.5 . . ?
C59 C61 H61B 109.5 . . ?
C59 C61 H61C 109.5 . . ?
H61A C61 H61B 109.5 . . ?
H61A C61 H61C 109.5 . . ?
H61B C61 H61C 109.5 . . ?
C59 C60 H60A 109.5 . . ?
C59 C60 H60B 109.5 . . ?
C59 C60 H60C 109.5 . . ?
H60A C60 H60B 109.5 . . ?
H60A C60 H60C 109.5 . . ?
H60B C60 H60C 109.5 . . ?
H64A C64 H64B 109.5 . . ?
H64A C64 H64C 109.5 . . ?
H64B C64 H64C 109.5 . . ?
C62 C64 H64A 109.5 . . ?
C62 C64 H64B 109.5 . . ?
C62 C64 H64C 109.5 . . ?
O7 C62 C64 110.1(11) . . ?
O7 C62 H62 109.1 . . ?
O7 C62 C63 108.6(8) . . ?
C64 C62 H62 109.1 . . ?
C64 C62 C63 110.7(12) . . ?
C63 C62 H62 109.1 . . ?
C62 C63 H63A 109.5 . . ?
C62 C63 H63B 109.5 . . ?
C62 C63 H63C 109.5 . . ?
H63A C63 H63B 109.5 . . ?
H63A C63 H63C 109.5 . . ?
H63B C63 H63C 109.5 . . ?
O2 Ti1 N1 87.50(8) . . ?
O2 Ti1 N2 73.31(8) . . ?
O4 Ti1 O2 96.89(9) . . ?
O4 Ti1 O3 102.10(10) . . ?
O4 Ti1 O1 101.87(10) . . ?
O4 Ti1 N1 92.07(9) . . ?
O4 Ti1 N2 163.45(9) . . ?
O3 Ti1 O2 98.69(9) . . ?
O3 Ti1 O1 95.45(9) . . ?
O3 Ti1 N1 163.66(9) . . ?
O3 Ti1 N2 92.69(9) . . ?
O1 Ti1 O2 153.55(9) . . ?
O1 Ti1 N1 73.44(8) . . ?
O1 Ti1 N2 83.83(9) . . ?
N2 Ti1 N1 74.52(8) . . ?
C14 O2 Ti1 124.70(18) . . ?
C30 O4 Ti1 153.3(2) . . ?
C27 O3 Ti1 136.53(19) . . ?
C1 O1 Ti1 125.04(18) . . ?
C7 N1 Ti1 133.5(2) . . ?
C7 N1 C2 118.8(2) . . ?
C2 N1 Ti1 105.65(17) . . ?
C19 N2 Ti1 105.05(17) . . ?
C20 N2 Ti1 138.2(2) . . ?
C20 N2 C19 116.7(3) . . ?
O1 C1 C2 118.4(3) . . ?
O1 C1 C6 121.2(3) . . ?
C2 C1 C6 120.4(3) . . ?
C24 C25 H25 120.4 . . ?
C24 C25 C26 119.2(3) . . ?
C26 C25 H25 120.4 . . ?
C16 C17 H17 119.7 . . ?
C16 C17 C18 120.6(3) . . ?
C18 C17 H17 119.7 . . ?
C8 C13 H13 119.8 . . ?
C12 C13 H13 119.8 . . ?
C12 C13 C8 120.4(3) . . ?
C22 C21 C20 125.3(3) . . ?
C22 C21 C26 118.9(3) . . ?
C26 C21 C20 115.8(3) . . ?
C2 C3 H3 119.8 . . ?
C4 C3 H3 119.8 . . ?
C4 C3 C2 120.4(3) . . ?
C4 C5 H5 119.8 . . ?
C6 C5 H5 119.8 . . ?
C6 C5 C4 120.3(3) . . ?
C8 C9 H9 120.0 . . ?
C10 C9 H9 120.0 . . ?
C10 C9 C8 120.0(3) . . ?
N1 C7 H7 116.3 . . ?
N1 C7 C8 127.4(3) . . ?
C8 C7 H7 116.3 . . ?
C10 C11 H11 119.8 . . ?
C12 C11 H11 119.8 . . ?
C12 C11 C10 120.4(3) . . ?
C14 C15 H15 120.2 . . ?
C16 C15 H15 120.2 . . ?
C16 C15 C14 119.6(3) . . ?
C14 C19 N2 113.7(2) . . ?
C18 C19 N2 127.0(3) . . ?
C18 C19 C14 119.3(3) . . ?
O3 C27 H27 108.5 . . ?
O3 C27 C29 108.9(3) . . ?
O3 C27 C28 109.3(3) . . ?
C29 C27 H27 108.5 . . ?
C29 C27 C28 113.1(3) . . ?
C28 C27 H27 108.5 . . ?
C22 C23 H23 120.0 . . ?
C22 C23 C24 120.1(3) . . ?
C24 C23 H23 120.0 . . ?
C27 C29 H29A 109.5 . . ?
C27 C29 H29B 109.5 . . ?
C27 C29 H29C 109.5 . . ?
H29A C29 H29B 109.5 . . ?
H29A C29 H29C 109.5 . . ?
H29B C29 H29C 109.5 . . ?
C1 C2 N1 114.3(2) . . ?
C3 C2 N1 126.6(3) . . ?
C3 C2 C1 119.1(3) . . ?
H31A C31 H31B 109.5 . . ?
H31A C31 H31C 109.5 . . ?
H31B C31 H31C 109.5 . . ?
C30 C31 H31A 109.5 . . ?
C30 C31 H31B 109.5 . . ?
C30 C31 H31C 109.5 . . ?
C3 C4 C5 120.4(3) . . ?
C3 C4 H4 119.8 . . ?
C5 C4 H4 119.8 . . ?
C1 C6 H6 120.3 . . ?
C5 C6 C1 119.3(3) . . ?
C5 C6 H6 120.3 . . ?
C13 C8 C7 117.3(3) . . ?
C9 C8 C13 119.1(3) . . ?
C9 C8 C7 123.6(3) . . ?
C9 C10 H10 119.8 . . ?
C11 C10 C9 120.4(3) . . ?
C11 C10 H10 119.8 . . ?
C13 C12 H12 120.2 . . ?
C11 C12 C13 119.6(3) . . ?
C11 C12 H12 120.2 . . ?
O2 C14 C15 121.9(3) . . ?
O2 C14 C19 118.1(3) . . ?
C15 C14 C19 119.9(3) . . ?
C17 C16 C15 120.5(3) . . ?
C17 C16 H16 119.7 . . ?
C15 C16 H16 119.7 . . ?
C17 C18 C19 119.6(3) . . ?
C17 C18 H18 120.2 . . ?
C19 C18 H18 120.2 . . ?
N2 C20 C21 128.3(3) . . ?
N2 C20 H20 115.9 . . ?
C21 C20 H20 115.9 . . ?
C21 C22 C23 120.2(3) . . ?
C21 C22 H22 119.9 . . ?
C23 C22 H22 119.9 . . ?
H32A C32 H32B 109.5 . . ?
H32A C32 H32C 109.5 . . ?
H32B C32 H32C 109.5 . . ?
C30 C32 H32A 109.5 . . ?
C30 C32 H32B 109.5 . . ?
C30 C32 H32C 109.5 . . ?
C25 C24 C23 120.4(3) . . ?
C25 C24 H24 119.8 . . ?
C23 C24 H24 119.8 . . ?
C25 C26 C21 121.2(3) . . ?
C25 C26 H26 119.4 . . ?
C21 C26 H26 119.4 . . ?
C27 C28 H28A 109.5 . . ?
C27 C28 H28B 109.5 . . ?
C27 C28 H28C 109.5 . . ?
H28A C28 H28B 109.5 . . ?
H28A C28 H28C 109.5 . . ?
H28B C28 H28C 109.5 . . ?
O4 C30 C31 109.2(3) . . ?
O4 C30 C32 110.3(3) . . ?
O4 C30 H30 108.3 . . ?
C31 C30 H30 108.3 . . ?
C32 C30 C31 112.4(3) . . ?
C32 C30 H30 108.3 . . ?

loop_
_geom_bond_atom_site_label_1
_geom_bond_atom_site_label_2
_geom_bond_distance
_geom_bond_site_symmetry_2
_geom_bond_publ_flag
Ti2 O5 1.906(2) . ?
Ti2 O6 1.910(2) . ?
Ti2 O7 1.799(2) . ?
Ti2 O8 1.796(2) . ?
Ti2 N4 2.441(3) . ?
Ti2 N3 2.417(3) . ?
O5 C33 1.337(3) . ?
O6 C46 1.346(4) . ?
O7 C59 1.410(5) . ?
O7 C62 1.465(9) . ?
O8 C65 1.422(4) . ?
N4 C51 1.438(4) . ?
N4 C52 1.285(4) . ?
N3 C39 1.287(4) . ?
N3 C34 1.434(4) . ?
C40 C41 1.392(4) . ?
C40 C39 1.460(4) . ?
C40 C45 1.398(4) . ?
C36 H36 0.9500 . ?
C36 C37 1.381(4) . ?
C36 C35 1.390(4) . ?
C41 H41 0.9500 . ?
C41 C42 1.391(4) . ?
C37 H37 0.9500 . ?
C37 C38 1.380(4) . ?
C38 H38 0.9500 . ?
C38 C33 1.402(4) . ?
C39 H39 0.9500 . ?
C45 H45 0.9500 . ?
C45 C44 1.391(4) . ?
C46 C47 1.390(4) . ?
C46 C51 1.396(4) . ?
C47 H47 0.9500 . ?
C47 C48 1.370(5) . ?
C42 H42 0.9500 . ?
C42 C43 1.376(5) . ?
C49 H49 0.9500 . ?
C49 C50 1.383(4) . ?
C49 C48 1.394(5) . ?
C43 H43 0.9500 . ?
C43 C44 1.381(5) . ?
C44 H44 0.9500 . ?
C54 H54 0.9500 . ?
C54 C55 1.386(4) . ?
C54 C53 1.396(4) . ?
C55 H55 0.9500 . ?
C55 C56 1.392(4) . ?
C56 H56 0.9500 . ?
C56 C57 1.377(4) . ?
C57 H57 0.9500 . ?
C57 C58 1.382(4) . ?
C58 H58 0.9500 . ?
C58 C53 1.397(4) . ?
C65 H65 1.0000 . ?
C65 C66 1.501(5) . ?
C65 C67 1.487(5) . ?
C66 H66A 0.9800 . ?
C66 H66B 0.9800 . ?
C66 H66C 0.9800 . ?
C67 H67A 0.9800 . ?
C67 H67B 0.9800 . ?
C67 H67C 0.9800 . ?
C50 H50 0.9500 . ?
C50 C51 1.393(4) . ?
C33 C34 1.397(4) . ?
C34 C35 1.392(4) . ?
C52 H52 0.9500 . ?
C52 C53 1.468(4) . ?
C35 H35 0.9500 . ?
C48 H48 0.9500 . ?
C59 H59 1.0000 . ?
C59 C61 1.526(11) . ?
C59 C60 1.495(9) . ?
C61 H61A 0.9800 . ?
C61 H61B 0.9800 . ?
C61 H61C 0.9800 . ?
C60 H60A 0.9800 . ?
C60 H60B 0.9800 . ?
C60 H60C 0.9800 . ?
C64 H64A 0.9800 . ?
C64 H64B 0.9800 . ?
C64 H64C 0.9800 . ?
C64 C62 1.484(16) . ?
C62 H62 1.0000 . ?
C62 C63 1.533(14) . ?
C63 H63A 0.9800 . ?
C63 H63B 0.9800 . ?
C63 H63C 0.9800 . ?
Ti1 O2 1.901(2) . ?
Ti1 O4 1.801(2) . ?
Ti1 O3 1.809(2) . ?
Ti1 O1 1.901(2) . ?
Ti1 N1 2.434(2) . ?
Ti1 N2 2.433(2) . ?
O2 C14 1.343(4) . ?
O4 C30 1.414(4) . ?
O3 C27 1.421(3) . ?
O1 C1 1.342(3) . ?
N1 C7 1.281(4) . ?
N1 C2 1.435(4) . ?
N2 C19 1.427(4) . ?
N2 C20 1.289(4) . ?
C1 C2 1.395(4) . ?
C1 C6 1.399(4) . ?
C25 H25 0.9500 . ?
C25 C24 1.382(4) . ?
C25 C26 1.386(4) . ?
C17 H17 0.9500 . ?
C17 C16 1.381(5) . ?
C17 C18 1.388(4) . ?
C13 H13 0.9500 . ?
C13 C8 1.404(4) . ?
C13 C12 1.389(5) . ?
C21 C20 1.467(4) . ?
C21 C22 1.383(4) . ?
C21 C26 1.405(4) . ?
C3 H3 0.9500 . ?
C3 C2 1.395(4) . ?
C3 C4 1.374(5) . ?
C5 H5 0.9500 . ?
C5 C4 1.389(5) . ?
C5 C6 1.383(4) . ?
C9 H9 0.9500 . ?
C9 C8 1.393(4) . ?
C9 C10 1.386(5) . ?
C7 H7 0.9500 . ?
C7 C8 1.462(4) . ?
C11 H11 0.9500 . ?
C11 C10 1.386(5) . ?
C11 C12 1.381(5) . ?
C15 H15 0.9500 . ?
C15 C14 1.395(4) . ?
C15 C16 1.382(5) . ?
C19 C14 1.407(4) . ?
C19 C18 1.393(4) . ?
C27 H27 1.0000 . ?
C27 C29 1.499(5) . ?
C27 C28 1.500(5) . ?
C23 H23 0.9500 . ?
C23 C22 1.393(4) . ?
C23 C24 1.394(4) . ?
C29 H29A 0.9800 . ?
C29 H29B 0.9800 . ?
C29 H29C 0.9800 . ?
C31 H31A 0.9800 . ?
C31 H31B 0.9800 . ?
C31 H31C 0.9800 . ?
C31 C30 1.515(5) . ?
C4 H4 0.9500 . ?
C6 H6 0.9500 . ?
C10 H10 0.9500 . ?
C12 H12 0.9500 . ?
C16 H16 0.9500 . ?
C18 H18 0.9500 . ?
C20 H20 0.9500 . ?
C22 H22 0.9500 . ?
C32 H32A 0.9800 . ?
C32 H32B 0.9800 . ?
C32 H32C 0.9800 . ?
C32 C30 1.494(5) . ?
C24 H24 0.9500 . ?
C26 H26 0.9500 . ?
C28 H28A 0.9800 . ?
C28 H28B 0.9800 . ?
C28 H28C 0.9800 . ?
C30 H30 1.0000 . ?

loop_
_geom_torsion_atom_site_label_1
_geom_torsion_atom_site_label_2
_geom_torsion_atom_site_label_3
_geom_torsion_atom_site_label_4
_geom_torsion
_geom_torsion_site_symmetry_1
_geom_torsion_site_symmetry_2
_geom_torsion_site_symmetry_3
_geom_torsion_site_symmetry_4
_geom_torsion_publ_flag
Ti2 O5 C33 C38 162.5(2) . . . . ?
Ti2 O5 C33 C34 -17.3(4) . . . . ?
Ti2 O6 C46 C47 163.6(2) . . . . ?
Ti2 O6 C46 C51 -15.9(4) . . . . ?
Ti2 O7 C59 C61 82.4(10) . . . . ?
Ti2 O7 C59 C60 -40.3(12) . . . . ?
Ti2 O7 C62 C64 110.7(11) . . . . ?
Ti2 O7 C62 C63 -127.9(9) . . . . ?
Ti2 O8 C65 C66 -122.0(3) . . . . ?
Ti2 O8 C65 C67 111.7(3) . . . . ?
Ti2 N4 C51 C46 16.5(3) . . . . ?
Ti2 N4 C51 C50 -162.2(3) . . . . ?
Ti2 N4 C52 C53 1.4(5) . . . . ?
Ti2 N3 C39 C40 -24.4(5) . . . . ?
Ti2 N3 C34 C33 12.4(3) . . . . ?
Ti2 N3 C34 C35 -170.3(2) . . . . ?
O5 Ti2 O7 C59 89.5(9) . . . . ?
O5 Ti2 O7 C62 92.3(5) . . . . ?
O5 Ti2 O8 C65 164.2(3) . . . . ?
O5 C33 C34 N3 -0.7(4) . . . . ?
O5 C33 C34 C35 -178.1(3) . . . . ?
O6 Ti2 O7 C59 -109.4(9) . . . . ?
O6 Ti2 O7 C62 -106.6(5) . . . . ?
O6 Ti2 O8 C65 6.6(3) . . . . ?
O6 C46 C47 C48 -176.3(3) . . . . ?
O6 C46 C51 N4 -4.8(4) . . . . ?
O6 C46 C51 C50 174.0(3) . . . . ?
O7 Ti2 O8 C65 -93.5(3) . . . . ?
O8 Ti2 O7 C59 -9.2(9) . . . . ?
O8 Ti2 O7 C62 -6.4(5) . . . . ?
N4 Ti2 O7 C59 -161.9(8) . . . . ?
N4 Ti2 O7 C62 -159.2(5) . . . . ?
N4 Ti2 O8 C65 79.9(3) . . . . ?
N4 C52 C53 C54 -24.6(5) . . . . ?
N4 C52 C53 C58 157.8(3) . . . . ?
N3 Ti2 O7 C59 163.3(9) . . . . ?
N3 Ti2 O7 C62 166.1(5) . . . . ?
N3 Ti2 O8 C65 112.8(4) . . . . ?
N3 C34 C35 C36 -178.9(3) . . . . ?
C40 C41 C42 C43 0.7(4) . . . . ?
C40 C45 C44 C43 0.0(5) . . . . ?
C36 C37 C38 C33 -0.3(5) . . . . ?
C41 C40 C39 N3 -18.8(5) . . . . ?
C41 C40 C45 C44 0.7(5) . . . . ?
C41 C42 C43 C44 0.0(5) . . . . ?
C37 C36 C35 C34 0.4(5) . . . . ?
C37 C38 C33 O5 179.2(3) . . . . ?
C37 C38 C33 C34 -1.0(4) . . . . ?
C38 C33 C34 N3 179.5(3) . . . . ?
C38 C33 C34 C35 2.1(4) . . . . ?
C39 N3 C34 C33 180.0(3) . . . . ?
C39 N3 C34 C35 -2.8(4) . . . . ?
C39 C40 C41 C42 -176.8(3) . . . . ?
C39 C40 C45 C44 176.8(3) . . . . ?
C45 C40 C41 C42 -1.1(4) . . . . ?
C45 C40 C39 N3 165.3(3) . . . . ?
C46 C47 C48 C49 0.8(5) . . . . ?
C47 C46 C51 N4 175.7(3) . . . . ?
C47 C46 C51 C50 -5.5(4) . . . . ?
C42 C43 C44 C45 -0.3(5) . . . . ?
C49 C50 C51 N4 -177.4(3) . . . . ?
C49 C50 C51 C46 4.0(4) . . . . ?
C54 C55 C56 C57 0.2(5) . . . . ?
C55 C54 C53 C58 -1.7(4) . . . . ?
C55 C54 C53 C52 -179.2(3) . . . . ?
C55 C56 C57 C58 0.6(5) . . . . ?
C56 C57 C58 C53 -2.0(5) . . . . ?
C57 C58 C53 C54 2.5(4) . . . . ?
C57 C58 C53 C52 -179.8(3) . . . . ?
C50 C49 C48 C47 -2.2(5) . . . . ?
C51 N4 C52 C53 179.0(3) . . . . ?
C51 C46 C47 C48 3.1(5) . . . . ?
C33 C34 C35 C36 -1.8(4) . . . . ?
C34 N3 C39 C40 172.5(3) . . . . ?
C52 N4 C51 C46 -161.9(3) . . . . ?
C52 N4 C51 C50 19.4(4) . . . . ?
C35 C36 C37 C38 0.6(5) . . . . ?
C53 C54 C55 C56 0.4(5) . . . . ?
C48 C49 C50 C51 -0.2(5) . . . . ?
Ti1 O2 C14 C15 -165.3(2) . . . . ?
Ti1 O2 C14 C19 14.0(3) . . . . ?
Ti1 O4 C30 C31 -88.2(5) . . . . ?
Ti1 O4 C30 C32 35.8(6) . . . . ?
Ti1 O3 C27 C29 88.2(3) . . . . ?
Ti1 O3 C27 C28 -147.7(3) . . . . ?
Ti1 O1 C1 C2 17.1(4) . . . . ?
Ti1 O1 C1 C6 -162.9(2) . . . . ?
Ti1 N1 C7 C8 25.3(5) . . . . ?
Ti1 N1 C2 C1 -10.0(3) . . . . ?
Ti1 N1 C2 C3 171.8(3) . . . . ?
Ti1 N2 C19 C14 -18.3(3) . . . . ?
Ti1 N2 C19 C18 161.1(3) . . . . ?
Ti1 N2 C20 C21 -0.9(5) . . . . ?
O2 Ti1 O4 C30 119.2(4) . . . . ?
O2 Ti1 O3 C27 -22.6(3) . . . . ?
O4 Ti1 O3 C27 76.4(3) . . . . ?
O3 Ti1 O4 C30 18.7(5) . . . . ?
O1 Ti1 O4 C30 -79.6(5) . . . . ?
O1 Ti1 O3 C27 179.8(3) . . . . ?
O1 C1 C2 N1 -1.0(4) . . . . ?
O1 C1 C2 C3 177.3(3) . . . . ?
O1 C1 C6 C5 -178.1(3) . . . . ?
N1 Ti1 O4 C30 -153.1(4) . . . . ?
N1 Ti1 O3 C27 -134.0(3) . . . . ?
N1 C7 C8 C13 -161.7(3) . . . . ?
N1 C7 C8 C9 20.2(5) . . . . ?
N2 Ti1 O4 C30 171.7(4) . . . . ?
N2 Ti1 O3 C27 -96.1(3) . . . . ?
N2 C19 C14 O2 7.3(4) . . . . ?
N2 C19 C14 C15 -173.3(2) . . . . ?
N2 C19 C18 C17 175.4(3) . . . . ?
C7 N1 C2 C1 -175.6(3) . . . . ?
C7 N1 C2 C3 6.2(4) . . . . ?
C19 N2 C20 C21 -178.2(3) . . . . ?
C2 N1 C7 C8 -173.8(3) . . . . ?
C2 C1 C6 C5 2.0(5) . . . . ?
C2 C3 C4 C5 -0.8(5) . . . . ?
C4 C3 C2 N1 -179.7(3) . . . . ?
C4 C3 C2 C1 2.1(5) . . . . ?
C4 C5 C6 C1 -0.6(5) . . . . ?
C6 C1 C2 N1 178.9(3) . . . . ?
C6 C1 C2 C3 -2.7(4) . . . . ?
C6 C5 C4 C3 0.0(5) . . . . ?
C8 C13 C12 C11 2.0(5) . . . . ?
C8 C9 C10 C11 0.7(5) . . . . ?
C10 C9 C8 C13 1.9(4) . . . . ?
C10 C9 C8 C7 180.0(3) . . . . ?
C10 C11 C12 C13 0.6(5) . . . . ?
C12 C13 C8 C9 -3.3(5) . . . . ?
C12 C13 C8 C7 178.6(3) . . . . ?
C12 C11 C10 C9 -2.0(5) . . . . ?
C14 C15 C16 C17 -0.4(5) . . . . ?
C14 C19 C18 C17 -5.2(4) . . . . ?
C16 C17 C18 C19 0.5(5) . . . . ?
C16 C15 C14 O2 174.9(3) . . . . ?
C16 C15 C14 C19 -4.4(4) . . . . ?
C18 C17 C16 C15 2.4(5) . . . . ?
C18 C19 C14 O2 -172.2(3) . . . . ?
C18 C19 C14 C15 7.2(4) . . . . ?
C20 N2 C19 C14 159.8(3) . . . . ?
C20 N2 C19 C18 -20.7(4) . . . . ?
C20 C21 C22 C23 179.0(3) . . . . ?
C20 C21 C26 C25 -179.6(3) . . . . ?
C22 C21 C20 N2 26.3(5) . . . . ?
C22 C21 C26 C25 -3.1(4) . . . . ?
C22 C23 C24 C25 -0.3(5) . . . . ?
C24 C25 C26 C21 1.7(5) . . . . ?
C24 C23 C22 C21 -1.2(5) . . . . ?
C26 C25 C24 C23 0.0(5) . . . . ?
C26 C21 C20 N2 -157.4(3) . . . . ?
C26 C21 C22 C23 2.8(4) . . . . ?
